data_2204472
loop_
_publ_author_name
'Shang Shan'
'Xiao-Juan Wang'
'Wei-Xiao Hu'
'Duan-Jun Xu'

_publ_section_title
;
 2-Nitrobenzaldehyde 4-nitrophenylhydrazone
;
_journal_issue 11
_journal_name_full 'Acta Crystallographica Section E'
_journal_page_first o1954
_journal_page_last o1956
_journal_paper_doi 10.1107/S1600536804024572
_journal_volume 60
_journal_year 2004
_chemical_formula_iupac 'C13 H10 N4 O4'
_chemical_formula_moiety 'C13 H10 N4 O4'
_chemical_formula_sum 'C13 H10 N4 O4'
_chemical_formula_weight 286.25
_chemical_name_systematic
;
2-Nitrobenzaldehyde 4-nitrophenylhydrazone
;
_space_group_IT_number 14
_symmetry_cell_setting monoclinic
_symmetry_space_group_name_Hall '-P 2yn'
_symmetry_space_group_name_H-M 'P 1 21/n 1'
_atom_sites_solution_hydrogens geom
_atom_sites_solution_primary direct
_atom_sites_solution_secondary difmap
_audit_creation_method SHELXL-97
_cell_angle_alpha 90.00
_cell_angle_beta 93.465(2)
_cell_angle_gamma 90.00
_cell_formula_units_Z 4
_cell_length_a 7.2570(7)
_cell_length_b 12.0869(11)
_cell_length_c 14.4455(11)
_cell_measurement_reflns_used 9018
_cell_measurement_temperature 295(2)
_cell_measurement_theta_max 25.0
_cell_measurement_theta_min 2.5
_cell_volume 1264.77(19)
_computing_cell_refinement PROCESS-AUTO
_computing_data_collection 'PROCESS-AUTO (Rigaku, 1998)'
_computing_data_reduction 'CrystalStructure (Rigaku/MSC, 2002)'
_computing_molecular_graphics 'ORTEP-3 for Windows (Farrugia, 1997)'
_computing_publication_material 'WinGX (Farrugia, 1999)'
_computing_structure_refinement 'SHELXL97 (Sheldrick, 1997)'
_computing_structure_solution 'SIR92 (Altomare et al., 1993)'
_diffrn_ambient_temperature 295(2)
_diffrn_detector_area_resol_mean 10.00
_diffrn_measured_fraction_theta_full 0.99
_diffrn_measured_fraction_theta_max 0.99
_diffrn_measurement_device_type 'Rigaku R-AXIS RAPID'
_diffrn_measurement_method \w
_diffrn_radiation_monochromator graphite
_diffrn_radiation_source 'fine-focus sealed tube'
_diffrn_radiation_type MoK\a
_diffrn_radiation_wavelength 0.71073
_diffrn_reflns_av_R_equivalents 0.020
_diffrn_reflns_av_sigmaI/netI 0.012
_diffrn_reflns_limit_h_max 8
_diffrn_reflns_limit_h_min -8
_diffrn_reflns_limit_k_max 14
_diffrn_reflns_limit_k_min -14
_diffrn_reflns_limit_l_max 17
_diffrn_reflns_limit_l_min -17
_diffrn_reflns_number 9588
_diffrn_reflns_theta_full 25.5
_diffrn_reflns_theta_max 25.5
_diffrn_reflns_theta_min 2.2
_diffrn_standards_decay_% 0
_diffrn_standards_interval_count 0
_diffrn_standards_interval_time 0
_diffrn_standards_number 0
_exptl_absorpt_coefficient_mu 0.115
_exptl_absorpt_correction_type none
_exptl_crystal_colour red
_exptl_crystal_density_diffrn 1.503
_exptl_crystal_density_method 'not measured'
_exptl_crystal_description prism
_exptl_crystal_F_000 592
_exptl_crystal_size_max 0.31
_exptl_crystal_size_mid 0.30
_exptl_crystal_size_min 0.20
_refine_diff_density_max 0.16
_refine_diff_density_min -0.18
_refine_ls_extinction_method none
_refine_ls_goodness_of_fit_ref 1.063
_refine_ls_hydrogen_treatment constr
_refine_ls_matrix_type full
_refine_ls_number_parameters 190
_refine_ls_number_reflns 2322
_refine_ls_number_restraints 0
_refine_ls_restrained_S_all 1.063
_refine_ls_R_factor_all 0.049
_refine_ls_R_factor_gt 0.038
_refine_ls_shift/su_max 0.000
_refine_ls_shift/su_mean 0.000
_refine_ls_structure_factor_coef Fsqd
_refine_ls_weighting_details 'calc w = 1/[\s^2^(Fo^2^)+(0.0518P)^2^+0.2408P] where P = (Fo^2^+2Fc^2^)/3'
_refine_ls_weighting_scheme calc
_refine_ls_wR_factor_gt 0.096
_refine_ls_wR_factor_ref 0.101
_reflns_number_gt 1936
_reflns_number_total 2322
_reflns_threshold_expression I>2\s(I)
_cod_data_source_file cv6384.cif
_cod_data_source_block I
_cod_original_sg_symbol_H-M 'P 21/n'
_cod_database_code 2204472
_cod_database_fobs_code 2204472

loop_
_symmetry_equiv_pos_as_xyz
'x, y, z'
'-x+1/2, y+1/2, -z+1/2'
'-x, -y, -z'
'x-1/2, -y-1/2, z-1/2'

loop_
_atom_site_label
_atom_site_fract_x
_atom_site_fract_y
_atom_site_fract_z
_atom_site_U_iso_or_equiv
_atom_site_adp_type
_atom_site_calc_flag
_atom_site_refinement_flags
_atom_site_occupancy
_atom_site_type_symbol
O1 -0.00642(17) 0.19208(10) 0.30321(7) 0.0594(3) Uani d . 1 O
O2 0.03558(17) 0.05519(9) 0.39773(8) 0.0607(3) Uani d . 1 O
O3 0.7286(2) 0.66890(10) 0.82471(9) 0.0731(4) Uani d . 1 O
O4 0.7094(2) 0.83026(11) 0.88241(9) 0.0778(4) Uani d . 1 O
N1 0.34927(19) 0.44231(9) 0.64730(8) 0.0460(3) Uani d . 1 N
H1 0.3837 0.4164 0.7010 0.055 Uiso calc R 1 H
N2 0.37078(17) 0.55105(9) 0.62929(8) 0.0421(3) Uani d . 1 N
N3 0.04482(17) 0.15383(11) 0.38014(8) 0.0446(3) Uani d . 1 N
N4 0.67471(18) 0.76378(11) 0.82075(9) 0.0479(3) Uani d . 1 N
C1 0.27283(19) 0.37307(11) 0.58029(9) 0.0374(3) Uani d . 1 C
C2 0.2606(2) 0.26020(12) 0.60004(10) 0.0420(4) Uani d . 1 C
H2 0.3051 0.2336 0.6575 0.050 Uiso calc R 1 H
C3 0.1835(2) 0.18865(11) 0.53533(10) 0.0409(3) Uani d . 1 C
H3 0.1747 0.1136 0.5486 0.049 Uiso calc R 1 H
C4 0.11859(19) 0.22946(12) 0.44984(9) 0.0380(3) Uani d . 1 C
C5 0.1285(2) 0.34100(12) 0.42940(10) 0.0445(4) Uani d . 1 C
H5 0.0830 0.3670 0.3719 0.053 Uiso calc R 1 H
C6 0.2053(2) 0.41295(12) 0.49376(10) 0.0442(4) Uani d . 1 C
H6 0.2127 0.4880 0.4801 0.053 Uiso calc R 1 H
C7 0.4481(2) 0.60993(12) 0.69375(10) 0.0413(3) Uani d . 1 C
H7 0.4883 0.5785 0.7502 0.050 Uiso calc R 1 H
C8 0.47217(19) 0.72834(11) 0.67676(9) 0.0369(3) Uani d . 1 C
C9 0.5683(2) 0.80205(12) 0.73694(10) 0.0389(3) Uani d . 1 C
C10 0.5749(2) 0.91451(12) 0.71953(11) 0.0483(4) Uani d . 1 C
H10 0.6374 0.9614 0.7617 0.058 Uiso calc R 1 H
C11 0.4892(2) 0.95664(13) 0.64008(12) 0.0536(4) Uani d . 1 C
H11 0.4932 1.0322 0.6281 0.064 Uiso calc R 1 H
C12 0.3967(2) 0.88605(14) 0.57783(11) 0.0503(4) Uani d . 1 C
H12 0.3403 0.9141 0.5233 0.060 Uiso calc R 1 H
C13 0.3879(2) 0.77497(12) 0.59618(10) 0.0433(4) Uani d . 1 C
H13 0.3238 0.7291 0.5537 0.052 Uiso calc R 1 H

loop_
_atom_site_aniso_label
_atom_site_aniso_U_11
_atom_site_aniso_U_22
_atom_site_aniso_U_33
_atom_site_aniso_U_12
_atom_site_aniso_U_13
_atom_site_aniso_U_23
O1 0.0741(8) 0.0619(8) 0.0403(6) -0.0080(6) -0.0126(5) -0.0080(5)
O2 0.0793(8) 0.0382(7) 0.0637(7) -0.0127(6) -0.0029(6) -0.0122(5)
O3 0.0909(10) 0.0414(7) 0.0814(9) 0.0032(6) -0.0398(8) 0.0048(6)
O4 0.1083(11) 0.0645(9) 0.0564(7) -0.0029(7) -0.0283(7) -0.0188(6)
N1 0.0693(8) 0.0285(6) 0.0381(6) -0.0049(6) -0.0134(6) 0.0021(5)
N2 0.0546(7) 0.0296(6) 0.0412(6) -0.0042(5) -0.0052(6) -0.0011(5)
N3 0.0461(7) 0.0455(8) 0.0421(7) -0.0050(6) 0.0006(6) -0.0092(6)
N4 0.0535(8) 0.0430(8) 0.0458(7) -0.0071(6) -0.0084(6) -0.0032(6)
C1 0.0444(8) 0.0302(7) 0.0372(7) -0.0007(6) -0.0026(6) -0.0010(6)
C2 0.0547(9) 0.0330(8) 0.0371(7) 0.0002(6) -0.0065(7) 0.0023(6)
C3 0.0514(8) 0.0264(7) 0.0446(8) -0.0012(6) 0.0001(7) 0.0005(6)
C4 0.0410(7) 0.0355(8) 0.0372(7) -0.0026(6) 0.0000(6) -0.0060(6)
C5 0.0572(9) 0.0409(8) 0.0341(7) -0.0024(7) -0.0064(7) 0.0034(6)
C6 0.0602(9) 0.0288(7) 0.0425(8) -0.0033(6) -0.0057(7) 0.0042(6)
C7 0.0517(8) 0.0332(8) 0.0380(7) -0.0015(6) -0.0061(6) -0.0003(6)
C8 0.0409(7) 0.0313(7) 0.0382(7) -0.0005(6) 0.0008(6) -0.0013(5)
C9 0.0426(8) 0.0327(7) 0.0410(7) 0.0004(6) 0.0000(6) -0.0017(6)
C10 0.0535(9) 0.0320(8) 0.0588(9) -0.0058(7) 0.0004(8) -0.0078(7)
C11 0.0595(10) 0.0296(8) 0.0716(11) 0.0001(7) 0.0034(8) 0.0088(7)
C12 0.0528(9) 0.0446(9) 0.0527(9) 0.0033(7) -0.0020(7) 0.0132(7)
C13 0.0464(8) 0.0401(8) 0.0427(8) -0.0026(6) -0.0027(6) 0.0009(6)

loop_
_atom_type_symbol
_atom_type_description
_atom_type_scat_dispersion_real
_atom_type_scat_dispersion_imag
_atom_type_scat_source
C C 0.0033 0.0000 'International Tables Vol C Tables 4.2.6.8 and 6.1.1.4'
H H 0.0000 0.0000 'International Tables Vol C Tables 4.2.6.8 and 6.1.1.4'
N N 0.0061 0.0000 'International Tables Vol C Tables 4.2.6.8 and 6.1.1.4'
O O 0.0106 0.0000 'International Tables Vol C Tables 4.2.6.8 and 6.1.1.4'

loop_
_geom_angle_atom_site_label_1
_geom_angle_atom_site_label_2
_geom_angle_atom_site_label_3
_geom_angle
N2 N1 C1 120.30(12)
N2 N1 H1 119.9
C1 N1 H1 119.9
C7 N2 N1 116.97(12)
O2 N3 O1 122.21(12)
O2 N3 C4 119.81(12)
O1 N3 C4 117.97(13)
O3 N4 O4 122.65(14)
O3 N4 C9 119.23(12)
O4 N4 C9 118.08(13)
N1 C1 C2 118.66(12)
N1 C1 C6 121.66(13)
C2 C1 C6 119.68(12)
C3 C2 C1 120.40(13)
C3 C2 H2 119.8
C1 C2 H2 119.8
C2 C3 C4 119.13(13)
C2 C3 H3 120.4
C4 C3 H3 120.4
C5 C4 C3 121.20(13)
C5 C4 N3 119.46(12)
C3 C4 N3 119.31(13)
C6 C5 C4 119.96(13)
C6 C5 H5 120.0
C4 C5 H5 120.0
C5 C6 C1 119.63(13)
C5 C6 H6 120.2
C1 C6 H6 120.2
N2 C7 C8 118.35(13)
N2 C7 H7 120.8
C8 C7 H7 120.8
C13 C8 C9 115.85(13)
C13 C8 C7 118.83(12)
C9 C8 C7 125.27(12)
C10 C9 C8 122.22(13)
C10 C9 N4 115.88(13)
C8 C9 N4 121.85(12)
C11 C10 C9 119.90(14)
C11 C10 H10 120.0
C9 C10 H10 120.0
C10 C11 C12 119.54(14)
C10 C11 H11 120.2
C12 C11 H11 120.2
C13 C12 C11 120.33(14)
C13 C12 H12 119.8
C11 C12 H12 119.8
C12 C13 C8 122.12(14)
C12 C13 H13 118.9
C8 C13 H13 118.9

loop_
_geom_bond_atom_site_label_1
_geom_bond_atom_site_label_2
_geom_bond_distance
_geom_bond_publ_flag
O1 N3 1.2397(16) y
O2 N3 1.2217(16) y
O3 N4 1.2120(17) y
O4 N4 1.2145(16) y
N1 N2 1.3506(16) y
N1 C1 1.3712(17) ?
N1 H1 0.8600 ?
N2 C7 1.2750(17) y
N3 C4 1.4390(17) y
N4 C9 1.4706(19) y
C1 C2 1.398(2) y
C1 C6 1.4002(19) y
C2 C3 1.3680(19) y
C2 H2 0.9300 ?
C3 C4 1.386(2) y
C3 H3 0.9300 ?
C4 C5 1.383(2) y
C5 C6 1.367(2) y
C5 H5 0.9300 ?
C6 H6 0.9300 ?
C7 C8 1.464(2) ?
C7 H7 0.9300 ?
C8 C9 1.4012(19) ?
C8 C13 1.400(2) ?
C9 C10 1.384(2) ?
C10 C11 1.370(2) ?
C10 H10 0.9300 ?
C11 C12 1.384(2) ?
C11 H11 0.9300 ?
C12 C13 1.371(2) ?
C12 H12 0.9300 ?
C13 H13 0.9300 ?

loop_
_geom_hbond_atom_site_label_D
_geom_hbond_atom_site_label_H
_geom_hbond_atom_site_label_A
_geom_hbond_site_symmetry_A
_geom_hbond_distance_DH
_geom_hbond_distance_HA
_geom_hbond_distance_DA
_geom_hbond_angle_DHA
_geom_hbond_publ_flag
N1 H1 O1 4_666 0.86 2.10 2.9193(16) 160 y
C7 H7 O3 . 0.93 2.27 2.787(2) 114 y

loop_
_cod_related_entry_id
_cod_related_entry_database
_cod_related_entry_code
1 ChemSpider 7875402
